data_7720548
loop_
_publ_author_name
'Chakraborty, Anuj Baran'
'Hazra, Rajib'
'Mukherjee, Srimayee'
'Majumdar, Amit'

_publ_section_title
;
 Electronic effects of substituents on the catalytic conversion of
 thiolates to alcohols by carboxylate bridged nonheme binuclear Fe(II) and
 Co(II) complexes.
;
_journal_issue 3
_journal_name_full 'Dalton transactions (Cambridge, England : 2003)'
_journal_page_first 1335
_journal_page_last 1348
_journal_paper_doi 10.1039/d5dt02420j
_journal_volume 55
_journal_year 2026
_chemical_formula_moiety 'C86 H75 Co2 F2 N11 O3, 2(B F4), 2(C2 H3 N)'
_chemical_formula_sum 'C90 H81 B2 Co2 F10 N13 O3'
_chemical_formula_weight 1722.15
_space_group_crystal_system triclinic
_space_group_IT_number 2
_space_group_name_Hall '-P 1'
_space_group_name_H-M_alt 'P -1'
_atom_sites_solution_hydrogens geom
_audit_creation_date 2025-05-30
_audit_creation_method
;
Olex2 1.2
(compiled 2018.05.29 svn.r3508 for OlexSys, GUI svn.r5506)
;
_audit_update_record
;
2025-09-16 deposited with the CCDC.	2025-12-15 downloaded from the CCDC.
;
_cell_angle_alpha 90.995(3)
_cell_angle_beta 105.600(4)
_cell_angle_gamma 91.867(4)
_cell_formula_units_Z 2
_cell_length_a 13.9956(7)
_cell_length_b 15.4261(6)
_cell_length_c 21.4618(7)
_cell_measurement_reflns_used 12671
_cell_measurement_temperature 130(2)
_cell_measurement_theta_max 25.4780
_cell_measurement_theta_min 1.9540
_cell_volume 4458.8(3)
_computing_cell_refinement 'CrysAlisPro 1.171.42.49 (Rigaku OD, 2022)'
_computing_data_collection 'CrysAlisPro 1.171.42.49 (Rigaku OD, 2022)'
_computing_data_reduction 'CrysAlisPro 1.171.42.49 (Rigaku OD, 2022)'
_computing_molecular_graphics 'Olex2 (Dolomanov et al., 2009)'
_computing_publication_material 'Olex2 (Dolomanov et al., 2009)'
_computing_structure_refinement 'ShelXL (Sheldrick, 2015)'
_computing_structure_solution 'SHELXT 2014/5 (Sheldrick, 2014)'
_diffrn_ambient_environment N~2~
_diffrn_ambient_temperature 130(2)
_diffrn_detector 'PHOTON II Detector'
_diffrn_measured_fraction_theta_full 0.988
_diffrn_measured_fraction_theta_max 0.987
_diffrn_measurement_details
;
List of Runs (angles in degrees, time in seconds):

  # Type    Start    End  Width  t~exp~   \w     \q     \k     \f   Frames
#--------------------------------------------------------------------------
  1  \w    -99.91  13.09   1.00    5.00    --  -15.95 -59.25 173.08  113
  2  \w    -59.55  22.45   1.00    5.00    --  -15.95  83.74 -29.95   82
  3  \w    -99.91  13.09   1.00    5.00    --  -15.95 -59.25  71.08  113
  4  \w    -59.55  22.45   1.00    5.00    --  -15.95  83.74-134.95   82
;
_diffrn_measurement_device 'Bruker D8VENTURE with PHOTON II Detector'
_diffrn_measurement_method 'phi, omega and kappa scan'
_diffrn_orient_matrix_type 'CrysAlisPro convention (1999,Acta A55,543-557)'
_diffrn_orient_matrix_UB_11 0.0234595000
_diffrn_orient_matrix_UB_12 -0.0371206000
_diffrn_orient_matrix_UB_13 0.0151858000
_diffrn_orient_matrix_UB_21 0.0219360000
_diffrn_orient_matrix_UB_22 0.0253898000
_diffrn_orient_matrix_UB_23 0.0284319000
_diffrn_orient_matrix_UB_31 -0.0417292000
_diffrn_orient_matrix_UB_32 -0.0097683000
_diffrn_orient_matrix_UB_33 0.0118023000
_diffrn_radiation_probe x-ray
_diffrn_radiation_type MoK\a
_diffrn_radiation_wavelength 0.71073
_diffrn_reflns_av_R_equivalents 0.0895
_diffrn_reflns_av_unetI/netI 0.0985
_diffrn_reflns_Laue_measured_fraction_full 0.988
_diffrn_reflns_Laue_measured_fraction_max 0.987
_diffrn_reflns_limit_h_max 17
_diffrn_reflns_limit_h_min -17
_diffrn_reflns_limit_k_max 15
_diffrn_reflns_limit_k_min -18
_diffrn_reflns_limit_l_max 26
_diffrn_reflns_limit_l_min -26
_diffrn_reflns_number 41765
_diffrn_reflns_point_group_measured_fraction_full 0.988
_diffrn_reflns_point_group_measured_fraction_max 0.987
_diffrn_reflns_theta_full 25.242
_diffrn_reflns_theta_max 25.682
_diffrn_reflns_theta_min 1.969
_diffrn_source_type Micro-focus
_exptl_absorpt_coefficient_mu 0.448
_exptl_absorpt_correction_T_max 1.00000
_exptl_absorpt_correction_T_min 0.89967
_exptl_absorpt_correction_type multi-scan
_exptl_absorpt_process_details
;
CrysAlisPro 1.171.42.49 (Rigaku Oxford Diffraction, 2022)
Empirical absorption correction using spherical harmonics,
implemented in SCALE3 ABSPACK scaling algorithm.
;
_exptl_crystal_colour 'reddish pink'
_exptl_crystal_density_diffrn 1.283
_exptl_crystal_density_method 'not measured'
_exptl_crystal_description block
_exptl_crystal_F_000 1780
_exptl_crystal_size_max 0.22
_exptl_crystal_size_mid 0.2
_exptl_crystal_size_min 0.18
_refine_diff_density_max 0.812
_refine_diff_density_min -0.962
_refine_diff_density_rms 0.095
_refine_ls_extinction_method none
_refine_ls_goodness_of_fit_ref 1.041
_refine_ls_hydrogen_treatment constr
_refine_ls_matrix_type full
_refine_ls_number_parameters 1064
_refine_ls_number_reflns 16710
_refine_ls_number_restraints 77
_refine_ls_restrained_S_all 1.054
_refine_ls_R_factor_all 0.0902
_refine_ls_R_factor_gt 0.0718
_refine_ls_shift/su_max 0.000
_refine_ls_shift/su_mean 0.000
_refine_ls_structure_factor_coef Fsqd
_refine_ls_weighting_details 'w=1/[\s^2^(Fo^2^)+(0.1184P)^2^+0.6254P] where P=(Fo^2^+2Fc^2^)/3'
_refine_ls_weighting_scheme calc
_refine_ls_wR_factor_gt 0.1982
_refine_ls_wR_factor_ref 0.2187
_reflns_Friedel_coverage 0.000
_reflns_number_gt 12274
_reflns_number_total 16710
_reflns_threshold_expression 'I > 2\s(I)'
_cod_data_source_file d5dt02420j2.cif
_cod_data_source_block sol1
_cod_original_sg_symbol_H-M P-1
_cod_database_code 7720548
_shelx_shelxl_version_number 2018/3
_chemical_oxdiff_formula 'C H N O Co B F'
_shelx_space_group_comment
;
The symmetry employed for this shelxl refinement is uniquely defined
by the following loop, which should always be used as a source of
symmetry information in preference to the above space-group names.
They are only intended as comments.
;
_shelx_estimated_absorpt_t_max 0.924
_shelx_estimated_absorpt_t_min 0.908
_reflns_odcompleteness_completeness 98.72
_reflns_odcompleteness_iscentric 1
_reflns_odcompleteness_theta 25.63
_olex2_refinement_description
;
1. Fixed Uiso
 At 1.2 times of:
  All C(H) groups, All C(H,H) groups
 At 1.5 times of:
  All C(H,H,H) groups
2. Restrained distances
 F8-B2 \\sim F9B-B2 \\sim F9A-B2 \\sim F10A-B2 \\sim F10B-B2 \\sim F7B-B2 \\sim
F7A-B2
 with sigma of 0.02
 C76B-C71 \\sim C76B-C75B \\sim C75B-C74B \\sim C74B-C73B \\sim C73B-C72B \\sim
C72B-C71 \\sim C76A-
 C71 \\sim C76A-C75A \\sim C75A-C74A \\sim C74A-C73A \\sim C73A-C72A
 with sigma of 0.02
 C91-C90A \\sim C91-C90B
 with sigma of 0.02
3. Uiso/Uaniso restraints and constraints
Uanis(F8) = Uanis(F7A) = Uanis(F7B) = Uanis(F9A) = Uanis(F9B) = Uanis(F10A) =
Uanis(F10B)
Uanis(C71) = Uanis(C72B) = Uanis(C73B) = Uanis(C74B) = Uanis(C75B) =
Uanis(C76B) = Uanis(C72A) = Uanis(C73A) = Uanis(C74A) = Uanis(C75A) =
Uanis(C76A)
Uanis(C91) = Uanis(C90B) = Uanis(C90A)
4. Others
 Sof(C72B)=Sof(H72B)=Sof(C73B)=Sof(H73B)=Sof(C74B)=Sof(H74B)=Sof(C75B)=
 Sof(H75B)=Sof(C76B)=Sof(H76B)=Sof(F7B)=Sof(F9B)=Sof(F10B)=Sof(C90B)=Sof(H90D)=
 Sof(H90E)=Sof(H90F)=1-FVAR(1)
 Sof(C72A)=Sof(H72A)=Sof(C73A)=Sof(H73A)=Sof(C74A)=Sof(H74A)=Sof(C75A)=
 Sof(H75A)=Sof(C76A)=Sof(H76A)=Sof(F7A)=Sof(F9A)=Sof(F10A)=Sof(C90A)=Sof(H90A)=
 Sof(H90B)=Sof(H90C)=FVAR(1)
5.a Secondary CH2 refined with riding coordinates:
 C8(H8A,H8B), C9(H9A,H9B), C26(H26A,H26B), C43(H43A,H43B), C44(H44A,H44B),
 C61(H61A,H61B)
5.b Aromatic/amide H refined with riding coordinates:
 C3(H3), C6(H6), C13(H13), C14(H14), C15(H15), C16(H16), C17(H17), C20(H20),
 C21(H21), C22(H22), C23(H23), C24(H24), C30(H30), C31(H31), C32(H32), C33(H33),
  C34(H34), C37(H37), C38(H38), C39(H39), C40(H40), C41(H41), C48(H48),
 C49(H49), C50(H50), C51(H51), C52(H52), C55(H55), C56(H56), C57(H57), C58(H58),
  C59(H59), C65(H65), C66(H66), C67(H67), C68(H68), C69(H69), C72A(H72A),
 C72B(H72B), C73A(H73A), C73B(H73B), C74A(H74A), C74B(H74B), C75A(H75A),
 C75B(H75B), C76A(H76A), C76B(H76B), C81(H81), C82(H82), C83(H83)
5.c Idealised Me refined as rotating group:
 C5(H5A,H5B,H5C), C25(H25A,H25B,H25C), C42(H42A,H42B,H42C), C60(H60A,H60B,
 H60C), C77(H77A,H77B,H77C), C87(H87A,H87B,H87C), C88(H88A,H88B,H88C),
 C90A(H90A,H90B,H90C), C90B(H90D,H90E,H90F)
;
_smtbx_masks_void_probe_radius 1.2
_smtbx_masks_void_truncation_radius 1.2
_olex2_submission_special_instructions 'No special instructions were received'
_oxdiff_exptl_absorpt_empirical_details
;
Empirical correction (ABSPACK) includes:
- Absorption correction using spherical harmonics
- Frame scaling
;
_oxdiff_exptl_absorpt_empirical_full_max 1.416
_oxdiff_exptl_absorpt_empirical_full_min 0.649

loop_
_space_group_symop_operation_xyz
'x, y, z'
'-x, -y, -z'

loop_
_atom_site_label
_atom_site_type_symbol
_atom_site_fract_x
_atom_site_fract_y
_atom_site_fract_z
_atom_site_U_iso_or_equiv
_atom_site_adp_type
_atom_site_occupancy
_atom_site_site_symmetry_order
_atom_site_calc_flag
_atom_site_refinement_flags_posn
_atom_site_refinement_flags_adp
_atom_site_refinement_flags_occupancy
_atom_site_disorder_assembly
_atom_site_disorder_group
Co1 Co 0.27752(3) 0.21940(3) 0.79105(2) 0.02378(14) Uani 1 1 d . . . . .
Co2 Co 0.49181(3) 0.25703(3) 0.74044(2) 0.02594(14) Uani 1 1 d . . . . .
F1 F 0.4868(2) 0.07479(15) 0.95016(13) 0.0632(8) Uani 1 1 d . . . . .
F2 F 0.62264(18) 0.35384(14) 0.94859(11) 0.0470(6) Uani 1 1 d . . . . .
O1 O 0.36260(17) 0.19513(14) 0.72906(11) 0.0261(5) Uani 1 1 d . . . . .
O2 O 0.40093(18) 0.20542(15) 0.86841(11) 0.0304(5) Uani 1 1 d . . . . .
O3 O 0.53360(18) 0.25066(15) 0.83676(11) 0.0311(6) Uani 1 1 d . . . . .
N1 N 0.2438(2) 0.07941(17) 0.79006(12) 0.0238(6) Uani 1 1 d . . . . .
N2 N 0.1477(2) 0.21308(17) 0.71420(13) 0.0251(6) Uani 1 1 d . . . . .
N3 N 0.0674(2) 0.12194(17) 0.63672(13) 0.0270(6) Uani 1 1 d . . . . .
N4 N 0.2022(2) 0.20943(17) 0.86479(13) 0.0266(6) Uani 1 1 d . . . . .
N5 N 0.1532(2) 0.12222(18) 0.93009(13) 0.0288(6) Uani 1 1 d . . . . .
N6 N 0.4367(2) 0.28508(17) 0.63408(13) 0.0272(6) Uani 1 1 d . . . . .
N7 N 0.5596(2) 0.37716(18) 0.73081(13) 0.0293(6) Uani 1 1 d . . . . .
N8 N 0.5669(2) 0.49156(19) 0.67326(14) 0.0332(7) Uani 1 1 d . . . . .
N9 N 0.5609(2) 0.16112(18) 0.70191(14) 0.0283(6) Uani 1 1 d . . . . .
N10 N 0.5700(2) 0.10128(18) 0.61084(14) 0.0301(7) Uani 1 1 d . . . . .
N11 N 0.3261(2) 0.34984(18) 0.78782(14) 0.0295(6) Uani 1 1 d . . . . .
C1 C 0.3355(2) 0.1319(2) 0.68315(16) 0.0243(7) Uani 1 1 d . . . . .
C2 C 0.3141(3) 0.0482(2) 0.69962(16) 0.0273(7) Uani 1 1 d . . . . .
C3 C 0.2842(3) -0.0153(2) 0.65127(17) 0.0271(7) Uani 1 1 d . . . . .
H3 H 0.269016 -0.072328 0.662752 0.033 Uiso 1 1 calc R . . . .
C4 C 0.2757(3) 0.0010(2) 0.58712(17) 0.0293(8) Uani 1 1 d . . . . .
C5 C 0.2385(3) -0.0690(2) 0.53556(19) 0.0376(9) Uani 1 1 d . . . . .
H5A H 0.286441 -0.115118 0.541680 0.056 Uiso 1 1 calc GR . . . .
H5B H 0.230648 -0.044221 0.492806 0.056 Uiso 1 1 calc GR . . . .
H5C H 0.174380 -0.093049 0.538682 0.056 Uiso 1 1 calc GR . . . .
C6 C 0.2987(3) 0.0845(2) 0.57195(17) 0.0290(8) Uani 1 1 d . . . . .
H6 H 0.294529 0.097231 0.528167 0.035 Uiso 1 1 calc R . . . .
C7 C 0.3277(3) 0.1500(2) 0.61884(16) 0.0270(7) Uani 1 1 d . . . . .
C8 C 0.3188(3) 0.0303(2) 0.76884(16) 0.0268(7) Uani 1 1 d . . . . .
H8A H 0.306926 -0.032615 0.773491 0.032 Uiso 1 1 calc R . . . .
H8B H 0.385852 0.046950 0.796648 0.032 Uiso 1 1 calc R . . . .
C9 C 0.1422(3) 0.0619(2) 0.74697(16) 0.0274(7) Uani 1 1 d . . . . .
H9A H 0.093338 0.060962 0.772840 0.033 Uiso 1 1 calc R . . . .
H9B H 0.138488 0.004699 0.724698 0.033 Uiso 1 1 calc R . . . .
C10 C 0.1189(3) 0.1314(2) 0.69841(16) 0.0274(7) Uani 1 1 d . . . . .
C11 C 0.1110(2) 0.2590(2) 0.65821(16) 0.0259(7) Uani 1 1 d . . . . .
C12 C 0.1238(3) 0.3538(2) 0.65881(16) 0.0275(7) Uani 1 1 d . . . . .
C13 C 0.1138(3) 0.4027(2) 0.71030(18) 0.0354(8) Uani 1 1 d . . . . .
H13 H 0.097171 0.374798 0.745286 0.042 Uiso 1 1 calc R . . . .
C14 C 0.1275(3) 0.4917(3) 0.7124(2) 0.0445(10) Uani 1 1 d . . . . .
H14 H 0.119777 0.524799 0.748388 0.053 Uiso 1 1 calc R . . . .
C15 C 0.1523(3) 0.5321(3) 0.6622(2) 0.0464(10) Uani 1 1 d . . . . .
H15 H 0.162587 0.593380 0.663586 0.056 Uiso 1 1 calc R . . . .
C16 C 0.1624(3) 0.4843(2) 0.6099(2) 0.0414(9) Uani 1 1 d . . . . .
H16 H 0.179813 0.512486 0.575279 0.050 Uiso 1 1 calc R . . . .
C17 C 0.1475(3) 0.3959(2) 0.60770(17) 0.0334(8) Uani 1 1 d . . . . .
H17 H 0.153236 0.363103 0.571081 0.040 Uiso 1 1 calc R . . . .
C18 C 0.0618(3) 0.2032(2) 0.60977(17) 0.0289(7) Uani 1 1 d . . . . .
C19 C 0.0128(3) 0.2174(2) 0.54112(16) 0.0291(8) Uani 1 1 d . . . . .
C20 C -0.0671(3) 0.2703(2) 0.52366(18) 0.0346(8) Uani 1 1 d . . . . .
H20 H -0.092717 0.296170 0.555993 0.042 Uiso 1 1 calc R . . . .
C21 C -0.1100(3) 0.2855(3) 0.45915(18) 0.0416(9) Uani 1 1 d . . . . .
H21 H -0.165184 0.321730 0.447032 0.050 Uiso 1 1 calc R . . . .
C22 C -0.0726(3) 0.2481(3) 0.41232(18) 0.0422(10) Uani 1 1 d . . . . .
H22 H -0.101508 0.259442 0.368012 0.051 Uiso 1 1 calc R . . . .
C23 C 0.0050(3) 0.1952(3) 0.42900(18) 0.0434(10) Uani 1 1 d . . . . .
H23 H 0.029556 0.168679 0.396409 0.052 Uiso 1 1 calc R . . . .
C24 C 0.0489(3) 0.1797(3) 0.49394(17) 0.0370(9) Uani 1 1 d . . . . .
H24 H 0.103792 0.143074 0.505700 0.044 Uiso 1 1 calc R . . . .
C25 C 0.0191(3) 0.0426(2) 0.60413(18) 0.0348(8) Uani 1 1 d . . . . .
H25A H 0.044322 0.029831 0.566692 0.052 Uiso 1 1 calc GR . . . .
H25B H -0.052754 0.049752 0.589540 0.052 Uiso 1 1 calc GR . . . .
H25C H 0.033070 -0.005461 0.634142 0.052 Uiso 1 1 calc GR . . . .
C26 C 0.2467(3) 0.0579(2) 0.85690(15) 0.0257(7) Uani 1 1 d . . . . .
H26A H 0.316199 0.052601 0.882927 0.031 Uiso 1 1 calc R . . . .
H26B H 0.210162 0.002031 0.857649 0.031 Uiso 1 1 calc R . . . .
C27 C 0.1996(3) 0.1288(2) 0.88380(15) 0.0267(7) Uani 1 1 d . . . . .
C28 C 0.1549(3) 0.2577(2) 0.90145(16) 0.0279(7) Uani 1 1 d . . . . .
C29 C 0.1441(3) 0.3510(2) 0.89412(16) 0.0300(8) Uani 1 1 d . . . . .
C30 C 0.2268(3) 0.4052(3) 0.9003(2) 0.0419(9) Uani 1 1 d . . . . .
H30 H 0.290714 0.381564 0.909007 0.050 Uiso 1 1 calc R . . . .
C31 C 0.2170(4) 0.4936(3) 0.8938(2) 0.0521(12) Uani 1 1 d . . . . .
H31 H 0.274133 0.530552 0.897868 0.063 Uiso 1 1 calc R . . . .
C32 C 0.1251(4) 0.5281(3) 0.8816(2) 0.0536(12) Uani 1 1 d . . . . .
H32 H 0.118319 0.588983 0.877234 0.064 Uiso 1 1 calc R . . . .
C33 C 0.0431(4) 0.4748(3) 0.8757(2) 0.0524(11) Uani 1 1 d . . . . .
H33 H -0.020663 0.498656 0.867278 0.063 Uiso 1 1 calc R . . . .
C34 C 0.0526(3) 0.3869(3) 0.8819(2) 0.0419(9) Uani 1 1 d . . . . .
H34 H -0.004948 0.350412 0.877637 0.050 Uiso 1 1 calc R . . . .
C35 C 0.1239(3) 0.2041(2) 0.94226(17) 0.0303(8) Uani 1 1 d . . . . .
C36 C 0.0766(3) 0.2238(2) 0.99369(17) 0.0312(8) Uani 1 1 d . . . . .
C37 C 0.1153(3) 0.2908(3) 1.03755(18) 0.0381(9) Uani 1 1 d . . . . .
H37 H 0.170877 0.324795 1.033249 0.046 Uiso 1 1 calc R . . . .
C38 C 0.0739(3) 0.3087(3) 1.08758(19) 0.0450(10) Uani 1 1 d . . . . .
H38 H 0.100624 0.355408 1.117253 0.054 Uiso 1 1 calc R . . . .
C39 C -0.0055(3) 0.2595(3) 1.0947(2) 0.0441(10) Uani 1 1 d . . . . .
H39 H -0.032575 0.270896 1.130018 0.053 Uiso 1 1 calc R . . . .
C40 C -0.0457(3) 0.1939(3) 1.0509(2) 0.0411(10) Uani 1 1 d . . . . .
H40 H -0.101796 0.160829 1.055451 0.049 Uiso 1 1 calc R . . . .
C41 C -0.0058(3) 0.1753(2) 1.00028(19) 0.0375(9) Uani 1 1 d . . . . .
H41 H -0.034345 0.129673 0.970032 0.045 Uiso 1 1 calc R . . . .
C42 C 0.1402(3) 0.0431(2) 0.96343(19) 0.0375(9) Uani 1 1 d . . . . .
H42A H 0.078118 0.012500 0.940044 0.056 Uiso 1 1 calc GR . . . .
H42B H 0.137664 0.057912 1.007539 0.056 Uiso 1 1 calc GR . . . .
H42C H 0.196063 0.005708 0.965160 0.056 Uiso 1 1 calc GR . . . .
C43 C 0.3379(3) 0.2421(2) 0.60190(17) 0.0295(8) Uani 1 1 d . . . . .
H43A H 0.285588 0.274987 0.613852 0.035 Uiso 1 1 calc R . . . .
H43B H 0.326398 0.245151 0.554431 0.035 Uiso 1 1 calc R . . . .
C44 C 0.4318(3) 0.3786(2) 0.62759(17) 0.0310(8) Uani 1 1 d . . . . .
H44A H 0.369592 0.399166 0.635377 0.037 Uiso 1 1 calc R . . . .
H44B H 0.433765 0.395028 0.583553 0.037 Uiso 1 1 calc R . . . .
C45 C 0.5185(3) 0.4169(2) 0.67624(17) 0.0290(8) Uani 1 1 d . . . . .
C46 C 0.6397(3) 0.4303(2) 0.76379(17) 0.0307(8) Uani 1 1 d . . . . .
C47 C 0.7085(3) 0.4089(2) 0.82546(17) 0.0313(8) Uani 1 1 d . . . . .
C48 C 0.7407(3) 0.3250(2) 0.83642(19) 0.0346(8) Uani 1 1 d . . . . .
H48 H 0.716375 0.280792 0.804146 0.042 Uiso 1 1 calc R . . . .
C49 C 0.8076(3) 0.3055(3) 0.89375(19) 0.0408(9) Uani 1 1 d . . . . .
H49 H 0.828972 0.247724 0.900727 0.049 Uiso 1 1 calc R . . . .
C50 C 0.8441(3) 0.3687(3) 0.9412(2) 0.0462(10) Uani 1 1 d . . . . .
H50 H 0.890733 0.355152 0.980599 0.055 Uiso 1 1 calc R . . . .
C51 C 0.8115(3) 0.4524(3) 0.93026(19) 0.0440(10) Uani 1 1 d . . . . .
H51 H 0.835506 0.496526 0.962679 0.053 Uiso 1 1 calc R . . . .
C52 C 0.7453(3) 0.4722(2) 0.87345(18) 0.0368(9) Uani 1 1 d . . . . .
H52 H 0.724178 0.529978 0.866659 0.044 Uiso 1 1 calc R . . . .
C53 C 0.6437(3) 0.5019(2) 0.72797(18) 0.0342(8) Uani 1 1 d . . . . .
C54 C 0.7168(3) 0.5756(2) 0.73733(18) 0.0372(9) Uani 1 1 d . . . . .
C55 C 0.8118(3) 0.5628(3) 0.73511(19) 0.0454(10) Uani 1 1 d . . . . .
H55 H 0.832294 0.505568 0.730222 0.054 Uiso 1 1 calc R . . . .
C56 C 0.8786(4) 0.6323(3) 0.7399(2) 0.0515(11) Uani 1 1 d . . . . .
H56 H 0.944959 0.622817 0.738921 0.062 Uiso 1 1 calc R . . . .
C57 C 0.8488(4) 0.7138(3) 0.7460(2) 0.0579(13) Uani 1 1 d . . . . .
H57 H 0.893958 0.761818 0.748048 0.069 Uiso 1 1 calc R . . . .
C58 C 0.7539(4) 0.7277(3) 0.7493(3) 0.0627(14) Uani 1 1 d . . . . .
H58 H 0.733750 0.785042 0.754059 0.075 Uiso 1 1 calc R . . . .
C59 C 0.6881(4) 0.6584(3) 0.7456(2) 0.0543(12) Uani 1 1 d . . . . .
H59 H 0.622781 0.667805 0.748802 0.065 Uiso 1 1 calc R . . . .
C60 C 0.5461(3) 0.5480(3) 0.61683(19) 0.0451(10) Uani 1 1 d . . . . .
H60A H 0.499607 0.517582 0.579944 0.068 Uiso 1 1 calc GR . . . .
H60B H 0.608081 0.562675 0.605759 0.068 Uiso 1 1 calc GR . . . .
H60C H 0.516720 0.601322 0.627269 0.068 Uiso 1 1 calc GR . . . .
C61 C 0.5138(3) 0.2522(2) 0.60618(17) 0.0301(8) Uani 1 1 d . . . . .
H61A H 0.568819 0.296217 0.611930 0.036 Uiso 1 1 calc R . . . .
H61B H 0.485936 0.239585 0.559294 0.036 Uiso 1 1 calc R . . . .
C62 C 0.5509(3) 0.1720(2) 0.63991(16) 0.0283(7) Uani 1 1 d . . . . .
C63 C 0.5864(3) 0.0756(2) 0.71261(17) 0.0301(8) Uani 1 1 d . . . . .
C64 C 0.6049(3) 0.0369(2) 0.77674(17) 0.0325(8) Uani 1 1 d . . . . .
C65 C 0.6601(3) 0.0812(3) 0.83179(19) 0.0404(9) Uani 1 1 d . . . . .
H65 H 0.684926 0.138426 0.828355 0.048 Uiso 1 1 calc R . . . .
C66 C 0.6796(4) 0.0446(3) 0.8908(2) 0.0557(12) Uani 1 1 d . . . . .
H66 H 0.718247 0.075758 0.928122 0.067 Uiso 1 1 calc R . . . .
C67 C 0.6429(4) -0.0381(3) 0.8961(2) 0.0585(13) Uani 1 1 d . . . . .
H67 H 0.655209 -0.063372 0.937391 0.070 Uiso 1 1 calc R . . . .
C68 C 0.5893(4) -0.0840(3) 0.8427(2) 0.0650(15) Uani 1 1 d . . . . .
H68 H 0.565922 -0.141612 0.846470 0.078 Uiso 1 1 calc R . . . .
C69 C 0.5693(3) -0.0462(3) 0.7831(2) 0.0492(11) Uani 1 1 d . . . . .
H69 H 0.530472 -0.077569 0.745883 0.059 Uiso 1 1 calc R . . . .
C70 C 0.5927(3) 0.0378(2) 0.65637(17) 0.0327(8) Uani 1 1 d . . . . .
C71 C 0.6161(3) -0.0500(3) 0.6383(2) 0.0485(6) Uani 1 1 d D . . . .
C72A C 0.5592(13) -0.1156(9) 0.6154(8) 0.0485(6) Uani 0.335(4) 1 d D . P A 1
H72A H 0.490081 -0.112098 0.611067 0.058 Uiso 0.335(4) 1 calc R . P A 1
C72B C 0.5334(6) -0.1139(4) 0.6242(4) 0.0485(6) Uani 0.665(4) 1 d D . P A 2
H72B H 0.471587 -0.099712 0.631461 0.058 Uiso 0.665(4) 1 calc R . P A 2
C73A C 0.5952(11) -0.1936(8) 0.5963(7) 0.0485(6) Uani 0.335(4) 1 d D . P A 1
H73A H 0.552906 -0.242802 0.579553 0.058 Uiso 0.335(4) 1 calc R . P A 1
C73B C 0.5461(6) -0.1962(4) 0.6001(3) 0.0485(6) Uani 0.665(4) 1 d D . P A 2
H73B H 0.492668 -0.238246 0.589754 0.058 Uiso 0.665(4) 1 calc R . P A 2
C74A C 0.6977(10) -0.1930(9) 0.6038(6) 0.0485(6) Uani 0.335(4) 1 d D . P A 1
H74A H 0.723384 -0.244474 0.590860 0.058 Uiso 0.335(4) 1 calc R . P A 1
C74B C 0.6388(6) -0.2158(4) 0.5913(3) 0.0485(6) Uani 0.665(4) 1 d D . P A 2
H74B H 0.648702 -0.272074 0.575956 0.058 Uiso 0.665(4) 1 calc R . P A 2
C75A C 0.7670(11) -0.1239(7) 0.6286(6) 0.0485(6) Uani 0.335(4) 1 d D . P A 1
H75A H 0.836139 -0.126891 0.632806 0.058 Uiso 0.335(4) 1 calc R . P A 1
C75B C 0.7160(6) -0.1543(4) 0.6047(3) 0.0485(6) Uani 0.665(4) 1 d D . P A 2
H75B H 0.778656 -0.167819 0.598623 0.058 Uiso 0.665(4) 1 calc R . P A 2
C76A C 0.7230(9) -0.0504(8) 0.6465(7) 0.0485(6) Uani 0.335(4) 1 d D . P A 1
H76A H 0.763168 -0.000338 0.664158 0.058 Uiso 0.335(4) 1 calc R . P A 1
C76B C 0.7010(6) -0.0735(4) 0.6268(3) 0.0485(6) Uani 0.665(4) 1 d D . P A 2
H76B H 0.754298 -0.031458 0.634522 0.058 Uiso 0.665(4) 1 calc R . P A 2
C77 C 0.5666(3) 0.0920(2) 0.54285(18) 0.0383(9) Uani 1 1 d . . . . .
H77A H 0.497303 0.088608 0.516800 0.057 Uiso 1 1 calc GR . . . .
H77B H 0.599358 0.038987 0.535772 0.057 Uiso 1 1 calc GR . . . .
H77C H 0.600910 0.142295 0.530069 0.057 Uiso 1 1 calc GR . . . .
C79 C 0.5551(3) 0.2138(2) 0.94460(16) 0.0315(8) Uani 1 1 d . . . . .
C80 C 0.5516(3) 0.1394(3) 0.9792(2) 0.0449(10) Uani 1 1 d . . . . .
C81 C 0.6095(4) 0.1273(3) 1.0395(2) 0.0584(13) Uani 1 1 d . . . . .
H81 H 0.604326 0.074439 1.060617 0.070 Uiso 1 1 calc R . . . .
C82 C 0.6758(4) 0.1920(3) 1.0698(2) 0.0617(13) Uani 1 1 d . . . . .
H82 H 0.716896 0.184239 1.112316 0.074 Uiso 1 1 calc R . . . .
C83 C 0.6830(3) 0.2685(3) 1.0387(2) 0.0559(12) Uani 1 1 d . . . . .
H83 H 0.729525 0.313550 1.058805 0.067 Uiso 1 1 calc R . . . .
C84 C 0.6210(3) 0.2774(2) 0.97782(19) 0.0391(9) Uani 1 1 d . . . . .
C85 C 0.4904(3) 0.2240(2) 0.87696(16) 0.0274(7) Uani 1 1 d . . . . .
C86 C 0.3597(3) 0.4167(3) 0.7879(2) 0.0429(10) Uani 1 1 d . . . . .
C87 C 0.4034(5) 0.5042(3) 0.7880(3) 0.0800(19) Uani 1 1 d . . . . .
H87A H 0.457844 0.502429 0.767399 0.120 Uiso 1 1 calc GR . . . .
H87B H 0.428907 0.526245 0.832713 0.120 Uiso 1 1 calc GR . . . .
H87C H 0.352574 0.542485 0.764014 0.120 Uiso 1 1 calc GR . . . .
F3 F 0.1189(2) 0.86869(16) 0.82423(11) 0.0577(7) Uani 1 1 d . . . . .
F4 F 0.0999(2) 0.73855(16) 0.77297(14) 0.0673(8) Uani 1 1 d . . . . .
F5 F 0.0273(2) 0.8565(2) 0.72206(13) 0.0746(9) Uani 1 1 d . . . . .
F6 F 0.1928(2) 0.84483(19) 0.74587(16) 0.0804(10) Uani 1 1 d . . . . .
B1 B 0.1095(4) 0.8263(3) 0.7659(2) 0.0471(13) Uani 1 1 d . . . . .
F7A F 0.2627(7) 0.6410(7) 0.4279(5) 0.0786(6) Uani 0.335(4) 1 d D . P A 1
F7B F 0.3025(4) 0.6040(3) 0.4168(2) 0.0786(6) Uani 0.665(4) 1 d D . P A 2
F8 F 0.3017(2) 0.5959(2) 0.52582(16) 0.0786(6) Uani 1 1 d D . . . .
F9A F 0.4419(8) 0.6382(7) 0.4980(7) 0.0786(6) Uani 0.335(4) 1 d D . P A 1
F9B F 0.4301(4) 0.6135(4) 0.4844(3) 0.0786(6) Uani 0.665(4) 1 d D . P A 2
F10A F 0.3572(8) 0.7219(6) 0.5134(5) 0.0786(6) Uani 0.335(4) 1 d D . P A 1
F10B F 0.3174(4) 0.7238(3) 0.4744(3) 0.0786(6) Uani 0.665(4) 1 d D . P A 2
B2 B 0.3392(4) 0.6395(3) 0.4825(3) 0.0546(14) Uani 1 1 d D . . . .
N12 N 0.7450(4) -0.3814(3) 0.5283(3) 0.0853(16) Uani 1 1 d . . . . .
C88 C 0.8910(4) -0.4714(4) 0.5778(3) 0.0850(18) Uani 1 1 d . . . . .
H88A H 0.933395 -0.472030 0.548083 0.127 Uiso 1 1 calc GR . . . .
H88B H 0.864719 -0.530308 0.580976 0.127 Uiso 1 1 calc GR . . . .
H88C H 0.930149 -0.450191 0.620637 0.127 Uiso 1 1 calc GR . . . .
C89 C 0.8110(5) -0.4157(4) 0.5539(3) 0.0664(14) Uani 1 1 d . . . . .
N13 N -0.0655(6) 0.0936(6) 0.8355(5) 0.157(3) Uani 1 1 d . . . . .
C90A C -0.134(3) -0.0577(14) 0.8234(13) 0.115(3) Uani 0.335(4) 1 d D . P A 1
H90A H -0.084849 -0.093846 0.851199 0.173 Uiso 0.335(4) 1 calc GR . P A 1
H90B H -0.154355 -0.083004 0.779418 0.173 Uiso 0.335(4) 1 calc GR . P A 1
H90C H -0.192567 -0.055040 0.840468 0.173 Uiso 0.335(4) 1 calc GR . P A 1
C90B C -0.1318(13) -0.0555(8) 0.8002(6) 0.115(3) Uani 0.665(4) 1 d D . P A 2
H90D H -0.197634 -0.050456 0.770008 0.173 Uiso 0.665(4) 1 calc GR . P A 2
H90E H -0.137274 -0.091538 0.836336 0.173 Uiso 0.665(4) 1 calc GR . P A 2
H90F H -0.087537 -0.082451 0.777663 0.173 Uiso 0.665(4) 1 calc GR . P A 2
C91 C -0.0955(6) 0.0219(7) 0.8224(4) 0.115(3) Uani 1 1 d D . . . .

loop_
_atom_site_aniso_label
_atom_site_aniso_U_11
_atom_site_aniso_U_22
_atom_site_aniso_U_33
_atom_site_aniso_U_23
_atom_site_aniso_U_13
_atom_site_aniso_U_12
Co1 0.0232(3) 0.0232(2) 0.0236(3) 0.00402(18) 0.00389(19) -0.00036(19)
Co2 0.0242(3) 0.0249(3) 0.0274(3) 0.00626(19) 0.0047(2) -0.00125(19)
F1 0.0620(18) 0.0416(14) 0.0660(17) 0.0239(12) -0.0162(14) -0.0179(12)
F2 0.0527(16) 0.0374(12) 0.0479(14) -0.0011(10) 0.0106(11) -0.0167(11)
O1 0.0261(13) 0.0252(12) 0.0262(12) 0.0013(9) 0.0059(10) -0.0023(10)
O2 0.0247(14) 0.0342(13) 0.0291(13) 0.0074(10) 0.0019(10) -0.0021(10)
O3 0.0301(14) 0.0323(13) 0.0296(13) 0.0060(10) 0.0058(11) -0.0040(11)
N1 0.0227(15) 0.0260(14) 0.0208(14) 0.0030(11) 0.0029(11) -0.0020(11)
N2 0.0244(16) 0.0236(14) 0.0265(14) 0.0052(11) 0.0050(12) 0.0030(11)
N3 0.0235(16) 0.0265(14) 0.0287(15) 0.0051(12) 0.0027(12) 0.0005(12)
N4 0.0237(16) 0.0250(14) 0.0288(15) 0.0044(11) 0.0032(12) -0.0022(12)
N5 0.0290(17) 0.0314(15) 0.0268(15) 0.0065(12) 0.0089(13) -0.0018(13)
N6 0.0261(16) 0.0256(14) 0.0298(15) 0.0058(11) 0.0069(12) 0.0027(12)
N7 0.0290(17) 0.0297(15) 0.0268(15) 0.0060(12) 0.0035(13) -0.0021(13)
N8 0.0357(18) 0.0300(16) 0.0309(16) 0.0113(12) 0.0036(14) -0.0030(13)
N9 0.0246(16) 0.0285(15) 0.0321(16) 0.0077(12) 0.0079(13) -0.0017(12)
N10 0.0290(17) 0.0292(15) 0.0327(16) 0.0052(12) 0.0089(13) 0.0030(12)
N11 0.0276(17) 0.0263(16) 0.0335(16) 0.0043(12) 0.0057(13) 0.0014(13)
C1 0.0168(17) 0.0271(17) 0.0271(17) 0.0021(13) 0.0031(14) -0.0011(13)
C2 0.0211(18) 0.0303(18) 0.0306(18) 0.0038(14) 0.0065(14) 0.0054(14)
C3 0.0229(18) 0.0212(16) 0.0376(19) 0.0026(14) 0.0084(15) 0.0002(13)
C4 0.0212(19) 0.0281(17) 0.0370(19) -0.0015(14) 0.0052(15) -0.0004(14)
C5 0.037(2) 0.038(2) 0.040(2) -0.0049(16) 0.0145(18) -0.0055(17)
C6 0.0233(19) 0.0351(19) 0.0282(18) 0.0012(14) 0.0068(15) 0.0002(15)
C7 0.0250(19) 0.0277(17) 0.0294(18) 0.0019(14) 0.0089(15) 0.0022(14)
C8 0.0241(19) 0.0252(17) 0.0296(18) 0.0045(14) 0.0043(14) 0.0002(14)
C9 0.0238(19) 0.0265(17) 0.0306(18) 0.0014(14) 0.0054(15) -0.0010(14)
C10 0.0213(18) 0.0308(18) 0.0289(18) 0.0028(14) 0.0047(14) 0.0000(14)
C11 0.0227(18) 0.0249(17) 0.0290(18) 0.0050(13) 0.0044(14) 0.0041(14)
C12 0.0278(19) 0.0256(17) 0.0276(17) 0.0066(14) 0.0045(14) 0.0044(14)
C13 0.034(2) 0.035(2) 0.034(2) 0.0094(16) 0.0037(16) 0.0077(16)
C14 0.049(3) 0.038(2) 0.041(2) -0.0029(17) 0.0025(19) 0.0119(19)
C15 0.055(3) 0.029(2) 0.048(2) 0.0071(18) 0.000(2) 0.0051(19)
C16 0.045(3) 0.031(2) 0.046(2) 0.0129(17) 0.0096(19) 0.0017(18)
C17 0.035(2) 0.0324(19) 0.0309(19) 0.0057(15) 0.0062(16) 0.0035(16)
C18 0.0220(19) 0.0304(18) 0.0310(18) 0.0047(14) 0.0013(15) 0.0015(14)
C19 0.0245(19) 0.0309(18) 0.0277(18) 0.0042(14) 0.0002(14) -0.0028(14)
C20 0.037(2) 0.0305(19) 0.034(2) 0.0056(15) 0.0054(17) 0.0069(16)
C21 0.048(3) 0.037(2) 0.034(2) 0.0049(16) -0.0005(18) 0.0083(18)
C22 0.051(3) 0.041(2) 0.0272(19) 0.0070(16) -0.0010(18) -0.0014(19)
C23 0.044(3) 0.057(3) 0.0276(19) -0.0020(17) 0.0062(18) 0.004(2)
C24 0.034(2) 0.045(2) 0.0301(19) 0.0000(16) 0.0037(16) 0.0066(17)
C25 0.033(2) 0.0309(19) 0.035(2) 0.0008(15) -0.0005(16) -0.0040(16)
C26 0.0270(19) 0.0272(17) 0.0215(16) 0.0052(13) 0.0038(14) 0.0024(14)
C27 0.0223(18) 0.0328(18) 0.0227(16) 0.0024(14) 0.0024(14) -0.0022(14)
C28 0.030(2) 0.0278(17) 0.0248(17) 0.0012(13) 0.0069(15) -0.0038(14)
C29 0.034(2) 0.0332(19) 0.0249(17) 0.0003(14) 0.0108(15) 0.0022(15)
C30 0.044(3) 0.036(2) 0.049(2) -0.0006(17) 0.018(2) -0.0007(18)
C31 0.072(3) 0.029(2) 0.061(3) -0.0058(19) 0.030(3) -0.008(2)
C32 0.081(4) 0.028(2) 0.061(3) 0.0037(19) 0.034(3) 0.004(2)
C33 0.061(3) 0.039(2) 0.063(3) 0.011(2) 0.023(2) 0.019(2)
C34 0.038(2) 0.043(2) 0.044(2) 0.0058(18) 0.0103(19) 0.0041(18)
C35 0.029(2) 0.0316(18) 0.0297(18) 0.0065(14) 0.0066(15) 0.0006(15)
C36 0.033(2) 0.0321(19) 0.0313(19) 0.0099(15) 0.0122(16) 0.0063(15)
C37 0.038(2) 0.044(2) 0.035(2) 0.0061(17) 0.0141(17) 0.0057(18)
C38 0.062(3) 0.042(2) 0.032(2) 0.0073(17) 0.013(2) 0.010(2)
C39 0.062(3) 0.039(2) 0.040(2) 0.0121(18) 0.027(2) 0.013(2)
C40 0.042(2) 0.040(2) 0.051(2) 0.0143(18) 0.028(2) 0.0078(18)
C41 0.040(2) 0.036(2) 0.039(2) 0.0076(16) 0.0139(18) 0.0062(17)
C42 0.044(2) 0.0328(19) 0.040(2) 0.0139(16) 0.0171(18) 0.0008(17)
C43 0.027(2) 0.0292(18) 0.0296(18) 0.0051(14) 0.0025(15) -0.0001(15)
C44 0.032(2) 0.0297(18) 0.0276(18) 0.0069(14) 0.0017(15) 0.0011(15)
C45 0.030(2) 0.0253(17) 0.0312(18) 0.0075(14) 0.0068(15) -0.0003(15)
C46 0.028(2) 0.0308(18) 0.0315(19) 0.0060(14) 0.0054(15) -0.0037(15)
C47 0.0232(19) 0.039(2) 0.0302(18) 0.0090(15) 0.0051(15) -0.0053(15)
C48 0.024(2) 0.0352(19) 0.041(2) 0.0072(16) 0.0033(16) -0.0024(15)
C49 0.033(2) 0.040(2) 0.046(2) 0.0117(18) 0.0037(18) -0.0005(17)
C50 0.038(2) 0.057(3) 0.037(2) 0.0143(19) 0.0008(18) -0.008(2)
C51 0.044(3) 0.046(2) 0.036(2) 0.0048(18) 0.0023(18) -0.0124(19)
C52 0.037(2) 0.0334(19) 0.038(2) 0.0102(16) 0.0074(17) -0.0059(16)
C53 0.032(2) 0.0333(19) 0.035(2) 0.0076(15) 0.0070(16) -0.0063(16)
C54 0.037(2) 0.035(2) 0.035(2) 0.0113(16) 0.0030(17) -0.0097(17)
C55 0.041(3) 0.054(3) 0.039(2) -0.0010(18) 0.0083(19) -0.014(2)
C56 0.045(3) 0.066(3) 0.042(2) -0.001(2) 0.013(2) -0.019(2)
C57 0.062(3) 0.055(3) 0.047(3) 0.018(2) 0.002(2) -0.029(3)
C58 0.063(3) 0.037(2) 0.081(4) 0.023(2) 0.008(3) -0.010(2)
C59 0.042(3) 0.040(2) 0.075(3) 0.017(2) 0.005(2) -0.002(2)
C60 0.051(3) 0.035(2) 0.040(2) 0.0218(17) -0.0027(19) -0.0043(19)
C61 0.030(2) 0.0322(18) 0.0310(18) 0.0091(14) 0.0126(15) 0.0019(15)
C62 0.0243(19) 0.0286(18) 0.0315(18) 0.0050(14) 0.0066(15) -0.0011(14)
C63 0.0221(19) 0.0284(18) 0.038(2) 0.0090(15) 0.0041(15) 0.0018(14)
C64 0.032(2) 0.0340(19) 0.0299(19) 0.0060(15) 0.0037(16) 0.0062(16)
C65 0.043(2) 0.036(2) 0.040(2) 0.0094(17) 0.0065(18) 0.0062(18)
C66 0.063(3) 0.050(3) 0.041(2) 0.012(2) -0.010(2) 0.004(2)
C67 0.069(3) 0.060(3) 0.038(2) 0.020(2) -0.001(2) 0.000(2)
C68 0.074(4) 0.054(3) 0.055(3) 0.023(2) -0.003(3) -0.018(3)
C69 0.054(3) 0.040(2) 0.047(2) 0.0110(19) 0.003(2) -0.009(2)
C70 0.029(2) 0.0347(19) 0.0337(19) 0.0066(15) 0.0072(16) 0.0055(16)
C71 0.066(2) 0.0411(12) 0.0444(13) 0.0098(10) 0.0239(12) 0.0180(12)
C72A 0.066(2) 0.0411(12) 0.0444(13) 0.0098(10) 0.0239(12) 0.0180(12)
C72B 0.066(2) 0.0411(12) 0.0444(13) 0.0098(10) 0.0239(12) 0.0180(12)
C73A 0.066(2) 0.0411(12) 0.0444(13) 0.0098(10) 0.0239(12) 0.0180(12)
C73B 0.066(2) 0.0411(12) 0.0444(13) 0.0098(10) 0.0239(12) 0.0180(12)
C74A 0.066(2) 0.0411(12) 0.0444(13) 0.0098(10) 0.0239(12) 0.0180(12)
C74B 0.066(2) 0.0411(12) 0.0444(13) 0.0098(10) 0.0239(12) 0.0180(12)
C75A 0.066(2) 0.0411(12) 0.0444(13) 0.0098(10) 0.0239(12) 0.0180(12)
C75B 0.066(2) 0.0411(12) 0.0444(13) 0.0098(10) 0.0239(12) 0.0180(12)
C76A 0.066(2) 0.0411(12) 0.0444(13) 0.0098(10) 0.0239(12) 0.0180(12)
C76B 0.066(2) 0.0411(12) 0.0444(13) 0.0098(10) 0.0239(12) 0.0180(12)
C77 0.047(2) 0.0336(19) 0.035(2) 0.0033(16) 0.0114(18) 0.0027(17)
C79 0.027(2) 0.038(2) 0.0240(17) 0.0072(15) -0.0022(15) -0.0035(16)
C80 0.042(3) 0.040(2) 0.043(2) 0.0169(18) -0.0052(19) -0.0089(19)
C81 0.058(3) 0.059(3) 0.043(2) 0.025(2) -0.012(2) -0.008(2)
C82 0.055(3) 0.080(4) 0.039(2) 0.017(2) -0.008(2) 0.000(3)
C83 0.045(3) 0.069(3) 0.038(2) -0.005(2) -0.013(2) -0.016(2)
C84 0.037(2) 0.037(2) 0.041(2) 0.0027(17) 0.0067(18) -0.0074(17)
C85 0.029(2) 0.0234(17) 0.0264(17) 0.0041(13) 0.0010(15) -0.0019(14)
C86 0.038(2) 0.035(2) 0.057(3) -0.0008(18) 0.015(2) 0.0026(18)
C87 0.086(4) 0.030(2) 0.137(6) -0.011(3) 0.055(4) -0.010(2)
F3 0.0730(19) 0.0584(16) 0.0349(13) -0.0008(11) 0.0051(12) -0.0165(14)
F4 0.079(2) 0.0468(15) 0.085(2) 0.0004(13) 0.0404(17) -0.0211(14)
F5 0.080(2) 0.090(2) 0.0402(15) 0.0019(14) -0.0048(14) -0.0183(17)
F6 0.082(2) 0.0678(19) 0.107(3) -0.0042(17) 0.057(2) -0.0302(16)
B1 0.052(3) 0.052(3) 0.035(2) 0.001(2) 0.010(2) -0.024(2)
F7A 0.0824(15) 0.0741(14) 0.0933(16) 0.0274(12) 0.0455(12) 0.0090(11)
F7B 0.0824(15) 0.0741(14) 0.0933(16) 0.0274(12) 0.0455(12) 0.0090(11)
F8 0.0824(15) 0.0741(14) 0.0933(16) 0.0274(12) 0.0455(12) 0.0090(11)
F9A 0.0824(15) 0.0741(14) 0.0933(16) 0.0274(12) 0.0455(12) 0.0090(11)
F9B 0.0824(15) 0.0741(14) 0.0933(16) 0.0274(12) 0.0455(12) 0.0090(11)
F10A 0.0824(15) 0.0741(14) 0.0933(16) 0.0274(12) 0.0455(12) 0.0090(11)
F10B 0.0824(15) 0.0741(14) 0.0933(16) 0.0274(12) 0.0455(12) 0.0090(11)
B2 0.055(4) 0.051(3) 0.061(3) 0.019(3) 0.022(3) -0.002(3)
N12 0.096(4) 0.085(4) 0.087(4) 0.047(3) 0.038(3) 0.042(3)
C88 0.054(4) 0.129(6) 0.062(3) -0.007(3) -0.002(3) 0.020(3)
C89 0.067(4) 0.080(4) 0.054(3) 0.015(3) 0.018(3) 0.005(3)
N13 0.108(6) 0.175(8) 0.181(8) -0.035(7) 0.033(6) -0.010(6)
C90A 0.076(4) 0.137(6) 0.115(6) -0.054(5) -0.005(4) 0.014(4)
C90B 0.076(4) 0.137(6) 0.115(6) -0.054(5) -0.005(4) 0.014(4)
C91 0.076(4) 0.137(6) 0.115(6) -0.054(5) -0.005(4) 0.014(4)

loop_
_atom_type_symbol
_atom_type_description
_atom_type_scat_dispersion_real
_atom_type_scat_dispersion_imag
_atom_type_scat_source
C C 0.0033 0.0016 'International Tables Vol C Tables 4.2.6.8 and 6.1.1.4'
H H 0.0000 0.0000 'International Tables Vol C Tables 4.2.6.8 and 6.1.1.4'
B B 0.0013 0.0007 'International Tables Vol C Tables 4.2.6.8 and 6.1.1.4'
Co Co 0.3494 0.9721 'International Tables Vol C Tables 4.2.6.8 and 6.1.1.4'
F F 0.0171 0.0103 'International Tables Vol C Tables 4.2.6.8 and 6.1.1.4'
N N 0.0061 0.0033 'International Tables Vol C Tables 4.2.6.8 and 6.1.1.4'
O O 0.0106 0.0060 'International Tables Vol C Tables 4.2.6.8 and 6.1.1.4'

loop_
_geom_angle_atom_site_label_1
_geom_angle_atom_site_label_2
_geom_angle_atom_site_label_3
_geom_angle
_geom_angle_site_symmetry_1
_geom_angle_site_symmetry_3
_geom_angle_publ_flag
O1 Co1 O2 89.32(9) . . ?
O1 Co1 N1 88.21(9) . . ?
O1 Co1 N2 91.13(10) . . ?
O1 Co1 N4 163.82(10) . . ?
O1 Co1 N11 84.82(10) . . ?
O2 Co1 N1 89.81(10) . . ?
O2 Co1 N2 171.12(10) . . ?
O2 Co1 N4 82.34(10) . . ?
O2 Co1 N11 87.54(10) . . ?
N2 Co1 N1 81.34(10) . . ?
N2 Co1 N4 95.00(11) . . ?
N2 Co1 N11 101.34(11) . . ?
N4 Co1 N1 77.96(10) . . ?
N11 Co1 N1 172.57(11) . . ?
N11 Co1 N4 108.52(11) . . ?
O1 Co2 O3 95.52(9) . . ?
O1 Co2 N6 85.55(10) . . ?
O1 Co2 N7 143.83(11) . . ?
O1 Co2 N9 97.72(10) . . ?
O3 Co2 N6 171.08(10) . . ?
O3 Co2 N7 98.93(10) . . ?
O3 Co2 N9 108.66(11) . . ?
N7 Co2 N6 75.43(10) . . ?
N9 Co2 N6 79.90(11) . . ?
N9 Co2 N7 108.58(11) . . ?
Co2 O1 Co1 120.51(11) . . ?
C1 O1 Co1 120.79(19) . . ?
C1 O1 Co2 118.48(19) . . ?
C85 O2 Co1 132.9(2) . . ?
C85 O3 Co2 132.8(2) . . ?
C8 N1 Co1 110.66(19) . . ?
C8 N1 C9 112.0(3) . . ?
C9 N1 Co1 108.02(19) . . ?
C26 N1 Co1 106.24(19) . . ?
C26 N1 C8 109.7(3) . . ?
C26 N1 C9 110.1(2) . . ?
C10 N2 Co1 110.2(2) . . ?
C10 N2 C11 105.5(3) . . ?
C11 N2 Co1 135.8(2) . . ?
C10 N3 C18 107.6(3) . . ?
C10 N3 C25 126.7(3) . . ?
C18 N3 C25 125.6(3) . . ?
C27 N4 Co1 110.9(2) . . ?
C27 N4 C28 106.4(3) . . ?
C28 N4 Co1 142.7(2) . . ?
C27 N5 C35 107.6(3) . . ?
C27 N5 C42 125.5(3) . . ?
C35 N5 C42 126.9(3) . . ?
C43 N6 Co2 113.48(19) . . ?
C44 N6 Co2 108.1(2) . . ?
C44 N6 C43 110.2(3) . . ?
C44 N6 C61 110.0(3) . . ?
C61 N6 Co2 104.1(2) . . ?
C61 N6 C43 110.7(3) . . ?
C45 N7 Co2 114.6(2) . . ?
C45 N7 C46 106.0(3) . . ?
C46 N7 Co2 139.4(2) . . ?
C45 N8 C53 108.5(3) . . ?
C45 N8 C60 124.7(3) . . ?
C53 N8 C60 126.5(3) . . ?
C62 N9 Co2 111.3(2) . . ?
C62 N9 C63 105.3(3) . . ?
C63 N9 Co2 139.3(2) . . ?
C62 N10 C70 107.8(3) . . ?
C62 N10 C77 125.9(3) . . ?
C70 N10 C77 126.4(3) . . ?
C86 N11 Co1 174.2(3) . . ?
O1 C1 C2 120.2(3) . . ?
O1 C1 C7 120.2(3) . . ?
C2 C1 C7 119.6(3) . . ?
C1 C2 C8 119.0(3) . . ?
C3 C2 C1 119.1(3) . . ?
C3 C2 C8 121.8(3) . . ?
C2 C3 H3 118.8 . . ?
C4 C3 C2 122.5(3) . . ?
C4 C3 H3 118.8 . . ?
C3 C4 C5 120.8(3) . . ?
C3 C4 C6 117.4(3) . . ?
C6 C4 C5 121.7(3) . . ?
C4 C5 H5A 109.5 . . ?
C4 C5 H5B 109.5 . . ?
C4 C5 H5C 109.5 . . ?
H5A C5 H5B 109.5 . . ?
H5A C5 H5C 109.5 . . ?
H5B C5 H5C 109.5 . . ?
C4 C6 H6 119.1 . . ?
C4 C6 C7 121.8(3) . . ?
C7 C6 H6 119.1 . . ?
C1 C7 C43 117.9(3) . . ?
C6 C7 C1 119.6(3) . . ?
C6 C7 C43 121.9(3) . . ?
N1 C8 C2 110.6(3) . . ?
N1 C8 H8A 109.5 . . ?
N1 C8 H8B 109.5 . . ?
C2 C8 H8A 109.5 . . ?
C2 C8 H8B 109.5 . . ?
H8A C8 H8B 108.1 . . ?
N1 C9 H9A 109.9 . . ?
N1 C9 H9B 109.9 . . ?
N1 C9 C10 108.9(3) . . ?
H9A C9 H9B 108.3 . . ?
C10 C9 H9A 109.9 . . ?
C10 C9 H9B 109.9 . . ?
N2 C10 N3 111.8(3) . . ?
N2 C10 C9 121.3(3) . . ?
N3 C10 C9 126.8(3) . . ?
N2 C11 C12 120.6(3) . . ?
C18 C11 N2 109.3(3) . . ?
C18 C11 C12 130.0(3) . . ?
C13 C12 C11 120.4(3) . . ?
C13 C12 C17 118.6(3) . . ?
C17 C12 C11 121.1(3) . . ?
C12 C13 H13 119.3 . . ?
C12 C13 C14 121.3(3) . . ?
C14 C13 H13 119.3 . . ?
C13 C14 H14 120.3 . . ?
C15 C14 C13 119.5(4) . . ?
C15 C14 H14 120.3 . . ?
C14 C15 H15 119.9 . . ?
C14 C15 C16 120.2(4) . . ?
C16 C15 H15 119.9 . . ?
C15 C16 H16 120.0 . . ?
C17 C16 C15 120.0(4) . . ?
C17 C16 H16 120.0 . . ?
C12 C17 H17 119.8 . . ?
C16 C17 C12 120.4(3) . . ?
C16 C17 H17 119.8 . . ?
N3 C18 C19 122.8(3) . . ?
C11 C18 N3 105.8(3) . . ?
C11 C18 C19 131.3(3) . . ?
C20 C19 C18 120.6(3) . . ?
C24 C19 C18 119.7(3) . . ?
C24 C19 C20 119.6(3) . . ?
C19 C20 H20 120.0 . . ?
C19 C20 C21 119.9(4) . . ?
C21 C20 H20 120.0 . . ?
C20 C21 H21 120.0 . . ?
C22 C21 C20 120.0(4) . . ?
C22 C21 H21 120.0 . . ?
C21 C22 H22 119.8 . . ?
C23 C22 C21 120.5(4) . . ?
C23 C22 H22 119.8 . . ?
C22 C23 H23 120.0 . . ?
C22 C23 C24 119.9(4) . . ?
C24 C23 H23 120.0 . . ?
C19 C24 C23 120.1(4) . . ?
C19 C24 H24 120.0 . . ?
C23 C24 H24 120.0 . . ?
N3 C25 H25A 109.5 . . ?
N3 C25 H25B 109.5 . . ?
N3 C25 H25C 109.5 . . ?
H25A C25 H25B 109.5 . . ?
H25A C25 H25C 109.5 . . ?
H25B C25 H25C 109.5 . . ?
N1 C26 H26A 110.2 . . ?
N1 C26 H26B 110.2 . . ?
N1 C26 C27 107.5(3) . . ?
H26A C26 H26B 108.5 . . ?
C27 C26 H26A 110.2 . . ?
C27 C26 H26B 110.2 . . ?
N4 C27 N5 111.2(3) . . ?
N4 C27 C26 122.3(3) . . ?
N5 C27 C26 126.5(3) . . ?
N4 C28 C29 122.1(3) . . ?
C35 C28 N4 108.7(3) . . ?
C35 C28 C29 129.2(3) . . ?
C30 C29 C28 120.1(3) . . ?
C34 C29 C28 121.3(3) . . ?
C34 C29 C30 118.6(4) . . ?
C29 C30 H30 119.8 . . ?
C31 C30 C29 120.4(4) . . ?
C31 C30 H30 119.8 . . ?
C30 C31 H31 120.0 . . ?
C32 C31 C30 120.1(4) . . ?
C32 C31 H31 120.0 . . ?
C31 C32 H32 120.1 . . ?
C33 C32 C31 119.8(4) . . ?
C33 C32 H32 120.1 . . ?
C32 C33 H33 119.9 . . ?
C32 C33 C34 120.3(4) . . ?
C34 C33 H33 119.9 . . ?
C29 C34 H34 119.6 . . ?
C33 C34 C29 120.9(4) . . ?
C33 C34 H34 119.6 . . ?
N5 C35 C36 123.5(3) . . ?
C28 C35 N5 106.1(3) . . ?
C28 C35 C36 130.2(3) . . ?
C37 C36 C35 119.5(3) . . ?
C37 C36 C41 119.0(3) . . ?
C41 C36 C35 121.5(3) . . ?
C36 C37 H37 119.8 . . ?
C38 C37 C36 120.5(4) . . ?
C38 C37 H37 119.8 . . ?
C37 C38 H38 119.9 . . ?
C39 C38 C37 120.3(4) . . ?
C39 C38 H38 119.9 . . ?
C38 C39 H39 120.1 . . ?
C40 C39 C38 119.8(4) . . ?
C40 C39 H39 120.1 . . ?
C39 C40 H40 119.6 . . ?
C39 C40 C41 120.8(4) . . ?
C41 C40 H40 119.6 . . ?
C36 C41 H41 120.2 . . ?
C40 C41 C36 119.6(4) . . ?
C40 C41 H41 120.2 . . ?
N5 C42 H42A 109.5 . . ?
N5 C42 H42B 109.5 . . ?
N5 C42 H42C 109.5 . . ?
H42A C42 H42B 109.5 . . ?
H42A C42 H42C 109.5 . . ?
H42B C42 H42C 109.5 . . ?
N6 C43 H43A 108.7 . . ?
N6 C43 H43B 108.7 . . ?
C7 C43 N6 114.4(3) . . ?
C7 C43 H43A 108.7 . . ?
C7 C43 H43B 108.7 . . ?
H43A C43 H43B 107.6 . . ?
N6 C44 H44A 110.4 . . ?
N6 C44 H44B 110.4 . . ?
N6 C44 C45 106.5(3) . . ?
H44A C44 H44B 108.6 . . ?
C45 C44 H44A 110.4 . . ?
C45 C44 H44B 110.4 . . ?
N7 C45 N8 110.8(3) . . ?
N7 C45 C44 121.7(3) . . ?
N8 C45 C44 127.4(3) . . ?
N7 C46 C47 124.1(3) . . ?
C53 C46 N7 108.5(3) . . ?
C53 C46 C47 127.3(3) . . ?
C48 C47 C46 120.4(3) . . ?
C52 C47 C46 121.0(3) . . ?
C52 C47 C48 118.5(3) . . ?
C47 C48 H48 119.8 . . ?
C49 C48 C47 120.4(4) . . ?
C49 C48 H48 119.8 . . ?
C48 C49 H49 119.6 . . ?
C48 C49 C50 120.8(4) . . ?
C50 C49 H49 119.6 . . ?
C49 C50 H50 120.6 . . ?
C49 C50 C51 118.7(4) . . ?
C51 C50 H50 120.6 . . ?
C50 C51 H51 119.6 . . ?
C52 C51 C50 120.7(4) . . ?
C52 C51 H51 119.6 . . ?
C47 C52 H52 119.6 . . ?
C51 C52 C47 120.9(4) . . ?
C51 C52 H52 119.6 . . ?
N8 C53 C46 106.2(3) . . ?
N8 C53 C54 121.9(3) . . ?
C46 C53 C54 131.6(3) . . ?
C55 C54 C53 120.6(4) . . ?
C55 C54 C59 119.4(4) . . ?
C59 C54 C53 119.9(4) . . ?
C54 C55 H55 119.6 . . ?
C54 C55 C56 120.7(4) . . ?
C56 C55 H55 119.6 . . ?
C55 C56 H56 120.3 . . ?
C57 C56 C55 119.5(5) . . ?
C57 C56 H56 120.3 . . ?
C56 C57 H57 119.8 . . ?
C56 C57 C58 120.5(4) . . ?
C58 C57 H57 119.8 . . ?
C57 C58 H58 120.0 . . ?
C57 C58 C59 119.9(5) . . ?
C59 C58 H58 120.0 . . ?
C54 C59 H59 120.0 . . ?
C58 C59 C54 119.9(5) . . ?
C58 C59 H59 120.1 . . ?
N8 C60 H60A 109.5 . . ?
N8 C60 H60B 109.5 . . ?
N8 C60 H60C 109.5 . . ?
H60A C60 H60B 109.5 . . ?
H60A C60 H60C 109.5 . . ?
H60B C60 H60C 109.5 . . ?
N6 C61 H61A 110.1 . . ?
N6 C61 H61B 110.1 . . ?
N6 C61 C62 108.0(3) . . ?
H61A C61 H61B 108.4 . . ?
C62 C61 H61A 110.1 . . ?
C62 C61 H61B 110.1 . . ?
N9 C62 N10 112.2(3) . . ?
N9 C62 C61 123.3(3) . . ?
N10 C62 C61 124.4(3) . . ?
N9 C63 C64 122.7(3) . . ?
C70 C63 N9 109.3(3) . . ?
C70 C63 C64 128.0(3) . . ?
C65 C64 C63 121.3(3) . . ?
C65 C64 C69 118.2(3) . . ?
C69 C64 C63 120.5(3) . . ?
C64 C65 H65 119.3 . . ?
C66 C65 C64 121.4(4) . . ?
C66 C65 H65 119.3 . . ?
C65 C66 H66 120.3 . . ?
C65 C66 C67 119.5(4) . . ?
C67 C66 H66 120.3 . . ?
C66 C67 H67 119.7 . . ?
C68 C67 C66 120.7(4) . . ?
C68 C67 H67 119.7 . . ?
C67 C68 H68 120.3 . . ?
C67 C68 C69 119.5(4) . . ?
C69 C68 H68 120.3 . . ?
C64 C69 H69 119.6 . . ?
C68 C69 C64 120.8(4) . . ?
C68 C69 H69 119.6 . . ?
N10 C70 C71 120.7(3) . . ?
C63 C70 N10 105.5(3) . . ?
C63 C70 C71 133.7(3) . . ?
C72A C71 C70 130.5(7) . . ?
C72A C71 C76A 122.1(9) . . ?
C72B C71 C70 115.4(4) . . ?
C76A C71 C70 107.3(6) . . ?
C76B C71 C70 126.4(5) . . ?
C76B C71 C72B 117.7(5) . . ?
C71 C72A H72A 118.8 . . ?
C71 C72A C73A 122.4(14) . . ?
C73A C72A H72A 118.8 . . ?
C71 C72B H72B 120.4 . . ?
C73B C72B C71 119.2(6) . . ?
C73B C72B H72B 120.4 . . ?
C72A C73A H73A 122.4 . . ?
C74A C73A C72A 115.1(13) . . ?
C74A C73A H73A 122.4 . . ?
C72B C73B H73B 120.5 . . ?
C72B C73B C74B 119.0(7) . . ?
C74B C73B H73B 120.5 . . ?
C73A C74A H74A 116.5 . . ?
C73A C74A C75A 126.9(13) . . ?
C75A C74A H74A 116.5 . . ?
C73B C74B H74B 119.6 . . ?
C75B C74B C73B 120.7(7) . . ?
C75B C74B H74B 119.6 . . ?
C74A C75A H75A 123.6 . . ?
C76A C75A C74A 112.9(12) . . ?
C76A C75A H75A 123.6 . . ?
C74B C75B H75B 120.4 . . ?
C76B C75B C74B 119.2(7) . . ?
C76B C75B H75B 120.4 . . ?
C71 C76A H76A 119.7 . . ?
C75A C76A C71 120.7(11) . . ?
C75A C76A H76A 119.7 . . ?
C71 C76B C75B 124.1(7) . . ?
C71 C76B H76B 118.0 . . ?
C75B C76B H76B 118.0 . . ?
N10 C77 H77A 109.5 . . ?
N10 C77 H77B 109.5 . . ?
N10 C77 H77C 109.5 . . ?
H77A C77 H77B 109.5 . . ?
H77A C77 H77C 109.5 . . ?
H77B C77 H77C 109.5 . . ?
C80 C79 C85 122.5(3) . . ?
C84 C79 C80 114.2(3) . . ?
C84 C79 C85 123.3(3) . . ?
F1 C80 C79 117.5(3) . . ?
C81 C80 F1 118.3(4) . . ?
C81 C80 C79 124.2(4) . . ?
C80 C81 H81 120.4 . . ?
C80 C81 C82 119.3(4) . . ?
C82 C81 H81 120.4 . . ?
C81 C82 H82 120.0 . . ?
C81 C82 C83 120.0(4) . . ?
C83 C82 H82 120.0 . . ?
C82 C83 H83 121.0 . . ?
C84 C83 C82 118.0(4) . . ?
C84 C83 H83 121.0 . . ?
F2 C84 C79 117.1(3) . . ?
F2 C84 C83 118.6(4) . . ?
C83 C84 C79 124.3(4) . . ?
O2 C85 O3 128.3(3) . . ?
O2 C85 C79 115.9(3) . . ?
O3 C85 C79 115.8(3) . . ?
N11 C86 C87 179.9(5) . . ?
C86 C87 H87A 109.5 . . ?
C86 C87 H87B 109.5 . . ?
C86 C87 H87C 109.5 . . ?
H87A C87 H87B 109.5 . . ?
H87A C87 H87C 109.5 . . ?
H87B C87 H87C 109.5 . . ?
F3 B1 F5 107.9(4) . . ?
F4 B1 F3 109.7(3) . . ?
F4 B1 F5 111.0(4) . . ?
F6 B1 F3 108.6(4) . . ?
F6 B1 F4 109.6(4) . . ?
F6 B1 F5 109.9(4) . . ?
F7A B2 F8 105.0(5) . . ?
F7A B2 F9A 137.1(8) . . ?
F7A B2 F10A 110.7(7) . . ?
F8 B2 F7B 112.9(4) . . ?
F8 B2 F9A 112.1(7) . . ?
F8 B2 F10A 99.8(5) . . ?
F9A B2 F10A 83.8(7) . . ?
F9B B2 F7B 89.9(5) . . ?
F9B B2 F8 110.7(5) . . ?
F9B B2 F10B 120.5(5) . . ?
F10B B2 F7B 101.8(5) . . ?
F10B B2 F8 117.0(4) . . ?
H88A C88 H88B 109.5 . . ?
H88A C88 H88C 109.5 . . ?
H88B C88 H88C 109.5 . . ?
C89 C88 H88A 109.5 . . ?
C89 C88 H88B 109.5 . . ?
C89 C88 H88C 109.5 . . ?
N12 C89 C88 169.7(7) . . ?
H90A C90A H90B 109.5 . . ?
H90A C90A H90C 109.5 . . ?
H90B C90A H90C 109.5 . . ?
C91 C90A H90A 109.5 . . ?
C91 C90A H90B 109.5 . . ?
C91 C90A H90C 109.5 . . ?
H90D C90B H90E 109.5 . . ?
H90D C90B H90F 109.5 . . ?
H90E C90B H90F 109.5 . . ?
C91 C90B H90D 109.5 . . ?
C91 C90B H90E 109.5 . . ?
C91 C90B H90F 109.5 . . ?
N13 C91 C90A 164.1(16) . . ?
N13 C91 C90B 172.9(13) . . ?

loop_
_geom_bond_atom_site_label_1
_geom_bond_atom_site_label_2
_geom_bond_distance
_geom_bond_site_symmetry_2
_geom_bond_publ_flag
Co1 O1 2.047(2) . ?
Co1 O2 2.069(2) . ?
Co1 N1 2.194(3) . ?
Co1 N2 2.098(3) . ?
Co1 N4 2.129(3) . ?
Co1 N11 2.111(3) . ?
Co2 O1 1.971(2) . ?
Co2 O3 1.996(2) . ?
Co2 N6 2.259(3) . ?
Co2 N7 2.093(3) . ?
Co2 N9 2.071(3) . ?
F1 C80 1.349(5) . ?
F2 C84 1.347(4) . ?
O1 C1 1.345(4) . ?
O2 C85 1.239(4) . ?
O3 C85 1.247(4) . ?
N1 C8 1.478(4) . ?
N1 C9 1.486(4) . ?
N1 C26 1.468(4) . ?
N2 C10 1.321(4) . ?
N2 C11 1.390(4) . ?
N3 C10 1.329(4) . ?
N3 C18 1.386(4) . ?
N3 C25 1.452(4) . ?
N4 C27 1.318(4) . ?
N4 C28 1.379(4) . ?
N5 C27 1.328(4) . ?
N5 C35 1.382(5) . ?
N5 C42 1.456(4) . ?
N6 C43 1.496(4) . ?
N6 C44 1.454(4) . ?
N6 C61 1.468(4) . ?
N7 C45 1.328(4) . ?
N7 C46 1.386(4) . ?
N8 C45 1.329(4) . ?
N8 C53 1.365(5) . ?
N8 C60 1.474(4) . ?
N9 C62 1.314(4) . ?
N9 C63 1.384(4) . ?
N10 C62 1.317(4) . ?
N10 C70 1.379(4) . ?
N10 C77 1.451(5) . ?
N11 C86 1.119(5) . ?
C1 C2 1.389(5) . ?
C1 C7 1.389(4) . ?
C2 C3 1.384(5) . ?
C2 C8 1.500(4) . ?
C3 H3 0.9500 . ?
C3 C4 1.378(5) . ?
C4 C5 1.507(5) . ?
C4 C6 1.383(5) . ?
C5 H5A 0.9800 . ?
C5 H5B 0.9800 . ?
C5 H5C 0.9800 . ?
C6 H6 0.9500 . ?
C6 C7 1.385(5) . ?
C7 C43 1.484(5) . ?
C8 H8A 0.9900 . ?
C8 H8B 0.9900 . ?
C9 H9A 0.9900 . ?
C9 H9B 0.9900 . ?
C9 C10 1.490(5) . ?
C11 C12 1.466(4) . ?
C11 C18 1.357(5) . ?
C12 C13 1.368(5) . ?
C12 C17 1.393(5) . ?
C13 H13 0.9500 . ?
C13 C14 1.378(5) . ?
C14 H14 0.9500 . ?
C14 C15 1.372(6) . ?
C15 H15 0.9500 . ?
C15 C16 1.374(6) . ?
C16 H16 0.9500 . ?
C16 C17 1.372(5) . ?
C17 H17 0.9500 . ?
C18 C19 1.472(5) . ?
C19 C20 1.379(5) . ?
C19 C24 1.376(5) . ?
C20 H20 0.9500 . ?
C20 C21 1.380(5) . ?
C21 H21 0.9500 . ?
C21 C22 1.378(6) . ?
C22 H22 0.9500 . ?
C22 C23 1.353(6) . ?
C23 H23 0.9500 . ?
C23 C24 1.392(5) . ?
C24 H24 0.9500 . ?
C25 H25A 0.9800 . ?
C25 H25B 0.9800 . ?
C25 H25C 0.9800 . ?
C26 H26A 0.9900 . ?
C26 H26B 0.9900 . ?
C26 C27 1.482(5) . ?
C28 C29 1.458(5) . ?
C28 C35 1.359(5) . ?
C29 C30 1.381(5) . ?
C29 C34 1.374(5) . ?
C30 H30 0.9500 . ?
C30 C31 1.381(5) . ?
C31 H31 0.9500 . ?
C31 C32 1.370(7) . ?
C32 H32 0.9500 . ?
C32 C33 1.366(7) . ?
C33 H33 0.9500 . ?
C33 C34 1.372(6) . ?
C34 H34 0.9500 . ?
C35 C36 1.464(5) . ?
C36 C37 1.379(5) . ?
C36 C41 1.396(5) . ?
C37 H37 0.9500 . ?
C37 C38 1.378(5) . ?
C38 H38 0.9500 . ?
C38 C39 1.370(6) . ?
C39 H39 0.9500 . ?
C39 C40 1.367(6) . ?
C40 H40 0.9500 . ?
C40 C41 1.379(5) . ?
C41 H41 0.9500 . ?
C42 H42A 0.9800 . ?
C42 H42B 0.9800 . ?
C42 H42C 0.9800 . ?
C43 H43A 0.9900 . ?
C43 H43B 0.9900 . ?
C44 H44A 0.9900 . ?
C44 H44B 0.9900 . ?
C44 C45 1.471(5) . ?
C46 C47 1.463(5) . ?
C46 C53 1.365(5) . ?
C47 C48 1.388(5) . ?
C47 C52 1.387(5) . ?
C48 H48 0.9500 . ?
C48 C49 1.376(5) . ?
C49 H49 0.9500 . ?
C49 C50 1.379(6) . ?
C50 H50 0.9500 . ?
C50 C51 1.387(6) . ?
C51 H51 0.9500 . ?
C51 C52 1.364(5) . ?
C52 H52 0.9500 . ?
C53 C54 1.478(5) . ?
C54 C55 1.363(6) . ?
C54 C59 1.375(6) . ?
C55 H55 0.9500 . ?
C55 C56 1.383(6) . ?
C56 H56 0.9500 . ?
C56 C57 1.353(7) . ?
C57 H57 0.9500 . ?
C57 C58 1.372(7) . ?
C58 H58 0.9500 . ?
C58 C59 1.375(6) . ?
C59 H59 0.9500 . ?
C60 H60A 0.9800 . ?
C60 H60B 0.9800 . ?
C60 H60C 0.9800 . ?
C61 H61A 0.9900 . ?
C61 H61B 0.9900 . ?
C61 C62 1.482(5) . ?
C63 C64 1.471(5) . ?
C63 C70 1.357(5) . ?
C64 C65 1.380(5) . ?
C64 C69 1.382(5) . ?
C65 H65 0.9500 . ?
C65 C66 1.359(5) . ?
C66 H66 0.9500 . ?
C66 C67 1.377(6) . ?
C67 H67 0.9500 . ?
C67 C68 1.361(7) . ?
C68 H68 0.9500 . ?
C68 C69 1.378(6) . ?
C69 H69 0.9500 . ?
C70 C71 1.473(5) . ?
C71 C72A 1.271(18) . ?
C71 C72B 1.459(8) . ?
C71 C76A 1.459(11) . ?
C71 C76B 1.337(7) . ?
C72A H72A 0.9500 . ?
C72A C73A 1.416(12) . ?
C72B H72B 0.9500 . ?
C72B C73B 1.398(8) . ?
C73A H73A 0.9500 . ?
C73A C74A 1.399(12) . ?
C73B H73B 0.9500 . ?
C73B C74B 1.403(8) . ?
C74A H74A 0.9500 . ?
C74A C75A 1.413(12) . ?
C74B H74B 0.9500 . ?
C74B C75B 1.381(9) . ?
C75A H75A 0.9500 . ?
C75A C76A 1.404(12) . ?
C75B H75B 0.9500 . ?
C75B C76B 1.368(8) . ?
C76A H76A 0.9500 . ?
C76B H76B 0.9500 . ?
C77 H77A 0.9800 . ?
C77 H77B 0.9800 . ?
C77 H77C 0.9800 . ?
C79 C80 1.384(5) . ?
C79 C84 1.374(5) . ?
C79 C85 1.504(5) . ?
C80 C81 1.349(5) . ?
C81 H81 0.9500 . ?
C81 C82 1.369(7) . ?
C82 H82 0.9500 . ?
C82 C83 1.380(6) . ?
C83 H83 0.9500 . ?
C83 C84 1.372(6) . ?
C86 C87 1.463(6) . ?
C87 H87A 0.9800 . ?
C87 H87B 0.9800 . ?
C87 H87C 0.9800 . ?
F3 B1 1.375(5) . ?
F4 B1 1.371(5) . ?
F5 B1 1.376(6) . ?
F6 B1 1.370(6) . ?
F7A B2 1.360(10) . ?
F7B B2 1.455(7) . ?
F8 B2 1.361(5) . ?
F9A B2 1.386(11) . ?
F9B B2 1.337(7) . ?
F10A B2 1.407(10) . ?
F10B B2 1.348(6) . ?
N12 C89 1.097(7) . ?
C88 H88A 0.9800 . ?
C88 H88B 0.9800 . ?
C88 H88C 0.9800 . ?
C88 C89 1.423(8) . ?
N13 C91 1.173(10) . ?
C90A H90A 0.9800 . ?
C90A H90B 0.9800 . ?
C90A H90C 0.9800 . ?
C90A C91 1.331(18) . ?
C90B H90D 0.9800 . ?
C90B H90E 0.9800 . ?
C90B H90F 0.9800 . ?
C90B C91 1.312(12) . ?

loop_
_geom_torsion_atom_site_label_1
_geom_torsion_atom_site_label_2
_geom_torsion_atom_site_label_3
_geom_torsion_atom_site_label_4
_geom_torsion
_geom_torsion_site_symmetry_1
_geom_torsion_site_symmetry_2
_geom_torsion_site_symmetry_3
_geom_torsion_site_symmetry_4
_geom_torsion_publ_flag
Co1 O1 C1 C2 -52.7(4) . . . . ?
Co1 O1 C1 C7 126.5(3) . . . . ?
Co1 O2 C85 O3 -7.5(6) . . . . ?
Co1 O2 C85 C79 172.0(2) . . . . ?
Co1 N1 C8 C2 -65.7(3) . . . . ?
Co1 N1 C9 C10 25.9(3) . . . . ?
Co1 N1 C26 C27 40.2(3) . . . . ?
Co1 N2 C10 N3 -153.0(2) . . . . ?
Co1 N2 C10 C9 28.2(4) . . . . ?
Co1 N2 C11 C12 -40.7(5) . . . . ?
Co1 N2 C11 C18 142.3(3) . . . . ?
Co1 N4 C27 N5 179.6(2) . . . . ?
Co1 N4 C27 C26 1.6(4) . . . . ?
Co1 N4 C28 C29 0.6(6) . . . . ?
Co1 N4 C28 C35 -179.2(3) . . . . ?
Co2 O1 C1 C2 121.9(3) . . . . ?
Co2 O1 C1 C7 -58.8(4) . . . . ?
Co2 O3 C85 O2 -12.4(6) . . . . ?
Co2 O3 C85 C79 168.0(2) . . . . ?
Co2 N6 C43 C7 -44.7(3) . . . . ?
Co2 N6 C44 C45 38.1(3) . . . . ?
Co2 N6 C61 C62 37.0(3) . . . . ?
Co2 N7 C45 N8 -178.7(2) . . . . ?
Co2 N7 C45 C44 0.6(4) . . . . ?
Co2 N7 C46 C47 0.1(6) . . . . ?
Co2 N7 C46 C53 178.1(3) . . . . ?
Co2 N9 C62 N10 -163.1(2) . . . . ?
Co2 N9 C62 C61 11.9(4) . . . . ?
Co2 N9 C63 C64 -26.9(6) . . . . ?
Co2 N9 C63 C70 154.4(3) . . . . ?
F1 C80 C81 C82 179.9(5) . . . . ?
O1 C1 C2 C3 178.6(3) . . . . ?
O1 C1 C2 C8 1.7(5) . . . . ?
O1 C1 C7 C6 -179.3(3) . . . . ?
O1 C1 C7 C43 -7.4(5) . . . . ?
N1 C9 C10 N2 -38.3(4) . . . . ?
N1 C9 C10 N3 143.2(3) . . . . ?
N1 C26 C27 N4 -30.0(4) . . . . ?
N1 C26 C27 N5 152.3(3) . . . . ?
N2 C11 C12 C13 -39.7(5) . . . . ?
N2 C11 C12 C17 139.5(4) . . . . ?
N2 C11 C18 N3 0.7(4) . . . . ?
N2 C11 C18 C19 -177.4(3) . . . . ?
N3 C18 C19 C20 119.5(4) . . . . ?
N3 C18 C19 C24 -62.4(5) . . . . ?
N4 C28 C29 C30 -55.5(5) . . . . ?
N4 C28 C29 C34 125.3(4) . . . . ?
N4 C28 C35 N5 0.1(4) . . . . ?
N4 C28 C35 C36 175.2(4) . . . . ?
N5 C35 C36 C37 127.5(4) . . . . ?
N5 C35 C36 C41 -51.2(5) . . . . ?
N6 C44 C45 N7 -27.9(5) . . . . ?
N6 C44 C45 N8 151.3(4) . . . . ?
N6 C61 C62 N9 -36.4(5) . . . . ?
N6 C61 C62 N10 138.0(3) . . . . ?
N7 C46 C47 C48 40.6(5) . . . . ?
N7 C46 C47 C52 -141.3(4) . . . . ?
N7 C46 C53 N8 -0.6(4) . . . . ?
N7 C46 C53 C54 -175.0(4) . . . . ?
N8 C53 C54 C55 -108.8(5) . . . . ?
N8 C53 C54 C59 68.4(5) . . . . ?
N9 C63 C64 C65 -43.2(5) . . . . ?
N9 C63 C64 C69 138.4(4) . . . . ?
N9 C63 C70 N10 -0.4(4) . . . . ?
N9 C63 C70 C71 -179.7(4) . . . . ?
N10 C70 C71 C72A -86.1(10) . . . . ?
N10 C70 C71 C72B -96.5(5) . . . . ?
N10 C70 C71 C76A 89.7(7) . . . . ?
N10 C70 C71 C76B 75.7(7) . . . . ?
C1 C2 C3 C4 0.6(5) . . . . ?
C1 C2 C8 N1 63.6(4) . . . . ?
C1 C7 C43 N6 62.0(4) . . . . ?
C2 C1 C7 C6 0.0(5) . . . . ?
C2 C1 C7 C43 171.9(3) . . . . ?
C2 C3 C4 C5 -177.2(3) . . . . ?
C2 C3 C4 C6 0.3(5) . . . . ?
C3 C2 C8 N1 -113.2(3) . . . . ?
C3 C4 C6 C7 -1.0(5) . . . . ?
C4 C6 C7 C1 0.9(5) . . . . ?
C4 C6 C7 C43 -170.7(3) . . . . ?
C5 C4 C6 C7 176.4(3) . . . . ?
C6 C7 C43 N6 -126.2(3) . . . . ?
C7 C1 C2 C3 -0.7(5) . . . . ?
C7 C1 C2 C8 -177.6(3) . . . . ?
C8 N1 C9 C10 -96.2(3) . . . . ?
C8 N1 C26 C27 159.8(3) . . . . ?
C8 C2 C3 C4 177.4(3) . . . . ?
C9 N1 C8 C2 54.9(3) . . . . ?
C9 N1 C26 C27 -76.6(3) . . . . ?
C10 N2 C11 C12 176.2(3) . . . . ?
C10 N2 C11 C18 -0.7(4) . . . . ?
C10 N3 C18 C11 -0.5(4) . . . . ?
C10 N3 C18 C19 177.9(3) . . . . ?
C11 N2 C10 N3 0.4(4) . . . . ?
C11 N2 C10 C9 -178.3(3) . . . . ?
C11 C12 C13 C14 178.7(4) . . . . ?
C11 C12 C17 C16 -177.8(4) . . . . ?
C11 C18 C19 C20 -62.6(5) . . . . ?
C11 C18 C19 C24 115.5(4) . . . . ?
C12 C11 C18 N3 -175.8(3) . . . . ?
C12 C11 C18 C19 6.0(7) . . . . ?
C12 C13 C14 C15 -0.5(6) . . . . ?
C13 C12 C17 C16 1.4(6) . . . . ?
C13 C14 C15 C16 0.7(7) . . . . ?
C14 C15 C16 C17 0.2(7) . . . . ?
C15 C16 C17 C12 -1.2(6) . . . . ?
C17 C12 C13 C14 -0.5(6) . . . . ?
C18 N3 C10 N2 0.0(4) . . . . ?
C18 N3 C10 C9 178.7(3) . . . . ?
C18 C11 C12 C13 136.5(4) . . . . ?
C18 C11 C12 C17 -44.3(6) . . . . ?
C18 C19 C20 C21 177.6(3) . . . . ?
C18 C19 C24 C23 -177.8(3) . . . . ?
C19 C20 C21 C22 -0.2(6) . . . . ?
C20 C19 C24 C23 0.2(5) . . . . ?
C20 C21 C22 C23 1.1(6) . . . . ?
C21 C22 C23 C24 -1.3(6) . . . . ?
C22 C23 C24 C19 0.6(6) . . . . ?
C24 C19 C20 C21 -0.5(5) . . . . ?
C25 N3 C10 N2 -175.8(3) . . . . ?
C25 N3 C10 C9 2.9(6) . . . . ?
C25 N3 C18 C11 175.4(3) . . . . ?
C25 N3 C18 C19 -6.3(5) . . . . ?
C26 N1 C8 C2 177.5(3) . . . . ?
C26 N1 C9 C10 141.5(3) . . . . ?
C27 N4 C28 C29 179.5(3) . . . . ?
C27 N4 C28 C35 -0.3(4) . . . . ?
C27 N5 C35 C28 0.0(4) . . . . ?
C27 N5 C35 C36 -175.5(3) . . . . ?
C28 N4 C27 N5 0.3(4) . . . . ?
C28 N4 C27 C26 -177.7(3) . . . . ?
C28 C29 C30 C31 -179.6(3) . . . . ?
C28 C29 C34 C33 179.3(4) . . . . ?
C28 C35 C36 C37 -46.9(6) . . . . ?
C28 C35 C36 C41 134.4(4) . . . . ?
C29 C28 C35 N5 -179.7(4) . . . . ?
C29 C28 C35 C36 -4.6(7) . . . . ?
C29 C30 C31 C32 0.4(6) . . . . ?
C30 C29 C34 C33 0.2(6) . . . . ?
C30 C31 C32 C33 -0.1(7) . . . . ?
C31 C32 C33 C34 -0.1(7) . . . . ?
C32 C33 C34 C29 0.1(7) . . . . ?
C34 C29 C30 C31 -0.4(6) . . . . ?
C35 N5 C27 N4 -0.2(4) . . . . ?
C35 N5 C27 C26 177.7(3) . . . . ?
C35 C28 C29 C30 124.3(4) . . . . ?
C35 C28 C29 C34 -54.9(6) . . . . ?
C35 C36 C37 C38 -177.9(4) . . . . ?
C35 C36 C41 C40 177.5(3) . . . . ?
C36 C37 C38 C39 0.7(6) . . . . ?
C37 C36 C41 C40 -1.3(6) . . . . ?
C37 C38 C39 C40 -1.9(6) . . . . ?
C38 C39 C40 C41 1.5(6) . . . . ?
C39 C40 C41 C36 0.1(6) . . . . ?
C41 C36 C37 C38 0.8(6) . . . . ?
C42 N5 C27 N4 -177.7(3) . . . . ?
C42 N5 C27 C26 0.2(6) . . . . ?
C42 N5 C35 C28 177.5(3) . . . . ?
C42 N5 C35 C36 2.0(6) . . . . ?
C43 N6 C44 C45 162.6(3) . . . . ?
C43 N6 C61 C62 -85.3(3) . . . . ?
C44 N6 C43 C7 -166.1(3) . . . . ?
C44 N6 C61 C62 152.6(3) . . . . ?
C45 N7 C46 C47 -177.2(3) . . . . ?
C45 N7 C46 C53 0.8(4) . . . . ?
C45 N8 C53 C46 0.2(4) . . . . ?
C45 N8 C53 C54 175.3(4) . . . . ?
C46 N7 C45 N8 -0.6(4) . . . . ?
C46 N7 C45 C44 178.7(3) . . . . ?
C46 C47 C48 C49 178.2(3) . . . . ?
C46 C47 C52 C51 -178.3(3) . . . . ?
C46 C53 C54 C55 64.8(6) . . . . ?
C46 C53 C54 C59 -118.0(5) . . . . ?
C47 C46 C53 N8 177.3(4) . . . . ?
C47 C46 C53 C54 2.9(7) . . . . ?
C47 C48 C49 C50 -0.2(6) . . . . ?
C48 C47 C52 C51 -0.1(5) . . . . ?
C48 C49 C50 C51 0.5(6) . . . . ?
C49 C50 C51 C52 -0.6(6) . . . . ?
C50 C51 C52 C47 0.5(6) . . . . ?
C52 C47 C48 C49 0.0(5) . . . . ?
C53 N8 C45 N7 0.3(4) . . . . ?
C53 N8 C45 C44 -179.0(4) . . . . ?
C53 C46 C47 C48 -137.0(4) . . . . ?
C53 C46 C47 C52 41.1(6) . . . . ?
C53 C54 C55 C56 176.0(4) . . . . ?
C53 C54 C59 C58 -174.9(4) . . . . ?
C54 C55 C56 C57 -0.9(6) . . . . ?
C55 C54 C59 C58 2.3(7) . . . . ?
C55 C56 C57 C58 1.8(7) . . . . ?
C56 C57 C58 C59 -0.7(7) . . . . ?
C57 C58 C59 C54 -1.4(7) . . . . ?
C59 C54 C55 C56 -1.2(6) . . . . ?
C60 N8 C45 N7 174.5(3) . . . . ?
C60 N8 C45 C44 -4.8(6) . . . . ?
C60 N8 C53 C46 -173.8(4) . . . . ?
C60 N8 C53 C54 1.2(6) . . . . ?
C61 N6 C43 C7 72.0(3) . . . . ?
C61 N6 C44 C45 -75.0(3) . . . . ?
C62 N9 C63 C64 179.8(3) . . . . ?
C62 N9 C63 C70 1.0(4) . . . . ?
C62 N10 C70 C63 -0.5(4) . . . . ?
C62 N10 C70 C71 179.0(4) . . . . ?
C63 N9 C62 N10 -1.4(4) . . . . ?
C63 N9 C62 C61 173.6(3) . . . . ?
C63 C64 C65 C66 -178.1(4) . . . . ?
C63 C64 C69 C68 177.7(4) . . . . ?
C63 C70 C71 C72A 93.1(11) . . . . ?
C63 C70 C71 C72B 82.7(6) . . . . ?
C63 C70 C71 C76A -91.1(8) . . . . ?
C63 C70 C71 C76B -105.1(6) . . . . ?
C64 C63 C70 N10 -179.0(3) . . . . ?
C64 C63 C70 C71 1.7(7) . . . . ?
C64 C65 C66 C67 -0.6(7) . . . . ?
C65 C64 C69 C68 -0.7(7) . . . . ?
C65 C66 C67 C68 1.4(8) . . . . ?
C66 C67 C68 C69 -1.9(9) . . . . ?
C67 C68 C69 C64 1.5(8) . . . . ?
C69 C64 C65 C66 0.3(6) . . . . ?
C70 N10 C62 N9 1.2(4) . . . . ?
C70 N10 C62 C61 -173.7(3) . . . . ?
C70 C63 C64 C65 135.2(4) . . . . ?
C70 C63 C64 C69 -43.1(6) . . . . ?
C70 C71 C72A C73A 175.1(9) . . . . ?
C70 C71 C72B C73B 173.3(5) . . . . ?
C70 C71 C76A C75A -175.5(10) . . . . ?
C70 C71 C76B C75B -174.1(5) . . . . ?
C71 C72A C73A C74A -1(2) . . . . ?
C71 C72B C73B C74B 1.4(10) . . . . ?
C72A C71 C76A C75A 0.7(17) . . . . ?
C72A C73A C74A C75A 1(2) . . . . ?
C72B C71 C76B C75B -2.1(9) . . . . ?
C72B C73B C74B C75B -1.6(10) . . . . ?
C73A C74A C75A C76A -0.1(19) . . . . ?
C73B C74B C75B C76B 0.1(10) . . . . ?
C74A C75A C76A C71 -0.5(17) . . . . ?
C74B C75B C76B C71 1.9(10) . . . . ?
C76A C71 C72A C73A -0.1(18) . . . . ?
C76B C71 C72B C73B 0.4(9) . . . . ?
C77 N10 C62 N9 -179.4(3) . . . . ?
C77 N10 C62 C61 5.7(6) . . . . ?
C77 N10 C70 C63 -179.9(3) . . . . ?
C77 N10 C70 C71 -0.4(6) . . . . ?
C79 C80 C81 C82 0.8(8) . . . . ?
C80 C79 C84 F2 -175.2(4) . . . . ?
C80 C79 C84 C83 3.4(7) . . . . ?
C80 C79 C85 O2 48.9(5) . . . . ?
C80 C79 C85 O3 -131.5(4) . . . . ?
C80 C81 C82 C83 -0.2(8) . . . . ?
C81 C82 C83 C84 1.1(8) . . . . ?
C82 C83 C84 F2 175.7(4) . . . . ?
C82 C83 C84 C79 -2.9(7) . . . . ?
C84 C79 C80 F1 178.6(4) . . . . ?
C84 C79 C80 C81 -2.3(7) . . . . ?
C84 C79 C85 O2 -129.9(4) . . . . ?
C84 C79 C85 O3 49.7(5) . . . . ?
C85 C79 C80 F1 -0.3(6) . . . . ?
C85 C79 C80 C81 178.9(4) . . . . ?
C85 C79 C84 F2 3.6(6) . . . . ?
C85 C79 C84 C83 -177.8(4) . . . . ?

loop_
_smtbx_masks_void_nr
_smtbx_masks_void_average_x
_smtbx_masks_void_average_y
_smtbx_masks_void_average_z
_smtbx_masks_void_volume
_smtbx_masks_void_count_electrons
_smtbx_masks_void_content
1 -0.145 0.236 0.699 100.7 35.8 ?
2 0.145 0.764 0.301 100.7 35.8 ?
3 0.500 0.500 0.000 438.7 132.2 ?
